data_4514449
loop_
_publ_author_name
'Lee, Byeongchan'
'Chen, Ying-Pin'
'Park, Jinkyu'
'Park, Jinhee'

_publ_section_title
;
 Visualization of Iodine Chemisorption Facilitated by Aryl C-H Bond
 Activation.
;
_journal_issue 29
_journal_name_full 'ACS applied materials &amp; interfaces'
_journal_page_first 25817
_journal_page_last 25823
_journal_paper_doi 10.1021/acsami.9b04768
_journal_volume 11
_journal_year 2019
_chemical_formula_sum 'C24 H5.06 Co6 I3.49 O18'
_chemical_formula_weight 1378.22
_space_group_crystal_system trigonal
_space_group_IT_number 160
_space_group_name_Hall 'R 3 -2"'
_space_group_name_H-M_alt 'R 3 m :H'
_symmetry_space_group_name_Hall 'R 3 -2"'
_symmetry_space_group_name_H-M 'R 3 m :H'
_atom_sites_solution_hydrogens geom
_audit_creation_method SHELXL-2014/7
_cell_angle_alpha 90
_cell_angle_beta 90
_cell_angle_gamma 120
_cell_formula_units_Z 3
_cell_length_a 25.819(4)
_cell_length_b 25.819(4)
_cell_length_c 6.7420(14)
_cell_measurement_reflns_used 22889
_cell_measurement_temperature 100(2)
_cell_measurement_theta_max 33.749
_cell_measurement_theta_min 0.401
_cell_volume 3892.2(12)
_computing_cell_refinement 'HKL3000sm (Otwinowski & Minor, 1997)'
_computing_data_collection 'PAL BL2D-SMDC Program (Shin et. al, 2016)'
_computing_data_reduction 'HKL3000sm (Otwinowski & Minor, 1997)'
_computing_structure_refinement 'SHELXL-2014/7 (Sheldrick, 2014)'
_diffrn_ambient_temperature 100(2)
_diffrn_measured_fraction_theta_full 0.981
_diffrn_measured_fraction_theta_max 0.977
_diffrn_measurement_device_type 'Rayonix MX225HS CCD area detector'
_diffrn_measurement_method 'omega scan'
_diffrn_radiation_type synchrotron
_diffrn_radiation_wavelength 0.700
_diffrn_reflns_av_R_equivalents 0.0305
_diffrn_reflns_av_unetI/netI 0.0367
_diffrn_reflns_Laue_measured_fraction_full 0.981
_diffrn_reflns_Laue_measured_fraction_max 0.977
_diffrn_reflns_limit_h_max 32
_diffrn_reflns_limit_h_min -32
_diffrn_reflns_limit_k_max 27
_diffrn_reflns_limit_k_min -27
_diffrn_reflns_limit_l_max 8
_diffrn_reflns_limit_l_min -8
_diffrn_reflns_number 3480
_diffrn_reflns_point_group_measured_fraction_full 0.978
_diffrn_reflns_point_group_measured_fraction_max 0.973
_diffrn_reflns_theta_full 24.835
_diffrn_reflns_theta_max 25.977
_diffrn_reflns_theta_min 3.108
_diffrn_source 'PLSII 2D bending magnet'
_exptl_absorpt_coefficient_mu 3.804
_exptl_absorpt_correction_T_max 1.000
_exptl_absorpt_correction_T_min 0.580
_exptl_absorpt_correction_type empirical
_exptl_absorpt_process_details 'HKL3000sm Scalepack(Otwinowski et.al,2003)'
_exptl_crystal_colour 'dark red'
_exptl_crystal_density_diffrn 1.764
_exptl_crystal_description Needle
_exptl_crystal_F_000 1921
_exptl_crystal_size_max 0.158
_exptl_crystal_size_mid 0.016
_exptl_crystal_size_min 0.016
_refine_diff_density_max 2.106
_refine_diff_density_min -0.634
_refine_diff_density_rms 0.166
_refine_ls_abs_structure_details
;
 Flack x determined using 848 quotients [(I+)-(I-)]/[(I+)+(I-)]
 (Parsons, Flack and Wagner, Acta Cryst. B69 (2013) 249-259).
;
_refine_ls_abs_structure_Flack 0.044(17)
_refine_ls_extinction_method none
_refine_ls_goodness_of_fit_ref 1.045
_refine_ls_hydrogen_treatment constr
_refine_ls_matrix_type full
_refine_ls_number_parameters 118
_refine_ls_number_reflns 1862
_refine_ls_number_restraints 2
_refine_ls_restrained_S_all 1.048
_refine_ls_R_factor_all 0.0611
_refine_ls_R_factor_gt 0.0593
_refine_ls_shift/su_max 0.000
_refine_ls_shift/su_mean 0.000
_refine_ls_structure_factor_coef Fsqd
_refine_ls_weighting_details 'w=1/[\s^2^(Fo^2^)+(0.0600P)^2^+88.0000P] where P=(Fo^2^+2Fc^2^)/3'
_refine_ls_weighting_scheme calc
_refine_ls_wR_factor_gt 0.1489
_refine_ls_wR_factor_ref 0.1501
_reflns_Friedel_coverage 0.975
_reflns_Friedel_fraction_full 0.975
_reflns_Friedel_fraction_max 0.968
_reflns_number_gt 1787
_reflns_number_total 1862
_reflns_threshold_expression 'I > 2\s(I)'
_cod_data_source_file am9b04768_si_003.cif
_cod_data_source_block b4
_cod_original_cell_volume 3892.2(14)
_cod_database_code 4514449
_shelx_shelxl_version_number 2014/7
_shelx_space_group_comment
;
The symmetry employed for this shelxl refinement is uniquely defined
by the following loop, which should always be used as a source of
symmetry information in preference to the above space-group names.
They are only intended as comments.
;
_shelx_estimated_absorpt_t_min 0.585
_shelx_estimated_absorpt_t_max 0.942

loop_
_space_group_symop_operation_xyz
'x, y, z'
'-y, x-y, z'
'-x+y, -x, z'
'-x+y, y, z'
'x, x-y, z'
'-y, -x, z'
'x+2/3, y+1/3, z+1/3'
'-y+2/3, x-y+1/3, z+1/3'
'-x+y+2/3, -x+1/3, z+1/3'
'-x+y+2/3, y+1/3, z+1/3'
'x+2/3, x-y+1/3, z+1/3'
'-y+2/3, -x+1/3, z+1/3'
'x+1/3, y+2/3, z+2/3'
'-y+1/3, x-y+2/3, z+2/3'
'-x+y+1/3, -x+2/3, z+2/3'
'-x+y+1/3, y+2/3, z+2/3'
'x+1/3, x-y+2/3, z+2/3'
'-y+1/3, -x+2/3, z+2/3'

loop_
_atom_site_label
_atom_site_type_symbol
_atom_site_fract_x
_atom_site_fract_y
_atom_site_fract_z
_atom_site_U_iso_or_equiv
_atom_site_adp_type
_atom_site_occupancy
_atom_site_site_symmetry_order
_atom_site_calc_flag
_atom_site_refinement_flags_posn
_atom_site_refinement_flags_adp
_atom_site_refinement_flags_occupancy
_atom_site_disorder_assembly
_atom_site_disorder_group
Co1 Co 0.29138(6) 0.28321(6) 0.47862(18) 0.0276(4) Uani 1 1 d D . . . .
O1 O 0.2755(4) 0.2267(3) 1.2501(12) 0.0335(18) Uani 1 1 d . . . . .
O3 O 0.3423(4) 0.2615(4) 0.6592(12) 0.0298(17) Uani 1 1 d . . . . .
O2 O 0.3156(3) 0.2951(3) 1.0138(11) 0.0303(16) Uani 1 1 d . . . . .
C1 C 0.3364(10) 0.1682(5) 0.661(3) 0.039(4) Uani 1 2 d S T P . .
H1A H 0.3492 0.1746 0.5264 0.047 Uiso 0.685(6) 2 calc R U P A 1
I1 I 0.39523(15) 0.19762(8) 0.4159(5) 0.0312(12) Uani 0.315(6) 2 d S T P A 2
C2 C 0.3275(5) 0.2115(5) 0.7548(15) 0.031(2) Uani 1 1 d . . . . .
C3 C 0.3057(5) 0.2001(5) 0.9565(18) 0.032(2) Uani 1 1 d . . . . .
C4 C 0.2969(8) 0.1485(4) 1.041(3) 0.038(4) Uani 1 2 d S T P . .
H4A H 0.2831 0.1415 1.1739 0.046 Uiso 1 2 calc R U P . .
C5 C 0.2982(5) 0.2429(5) 1.0762(17) 0.030(2) Uani 1 1 d . . . . .
I2A I 0.1758(5) 0.1995(4) 0.6406(11) 0.0433(17) Uani 0.12 1 d D . P B 1
I2B I 0.1730(8) 0.0865(4) 0.634(3) 0.085(5) Uani 0.12 2 d S T P B 1
I3A I 0.2108(7) 0.2198(6) 0.6211(16) 0.077(4) Uani 0.128(5) 1 d . . P B -1
I3B I 0.1759(8) 0.2375(9) 1.006(3) 0.127(7) Uani 0.128(5) 1 d . . P B -1

loop_
_atom_site_aniso_label
_atom_site_aniso_U_11
_atom_site_aniso_U_22
_atom_site_aniso_U_33
_atom_site_aniso_U_23
_atom_site_aniso_U_13
_atom_site_aniso_U_12
Co1 0.0315(8) 0.0290(7) 0.0235(7) -0.0008(6) 0.0007(6) 0.0159(7)
O1 0.041(5) 0.031(4) 0.030(4) -0.001(3) 0.006(3) 0.019(4)
O3 0.037(4) 0.029(4) 0.026(4) -0.001(3) -0.001(3) 0.018(3)
O2 0.035(4) 0.033(4) 0.025(4) 0.002(3) 0.006(3) 0.019(3)
C1 0.061(11) 0.041(6) 0.022(8) 0.007(4) 0.014(7) 0.031(5)
I1 0.040(2) 0.0327(15) 0.0232(18) 0.0042(6) 0.0084(13) 0.0202(10)
C2 0.035(6) 0.034(6) 0.021(5) 0.001(4) 0.000(4) 0.016(5)
C3 0.031(6) 0.035(6) 0.026(5) 0.002(4) 0.000(4) 0.015(5)
C4 0.048(10) 0.039(6) 0.030(9) -0.001(4) -0.002(7) 0.024(5)
C5 0.027(5) 0.029(5) 0.027(5) 0.001(4) -0.003(4) 0.008(4)
I2A 0.039(4) 0.042(4) 0.040(4) 0.003(3) 0.013(3) 0.014(3)
I2B 0.072(10) 0.070(7) 0.112(13) 0.003(4) 0.007(9) 0.036(5)
I3A 0.074(8) 0.089(8) 0.062(6) 0.014(5) 0.014(6) 0.036(7)
I3B 0.125(13) 0.148(14) 0.125(13) -0.016(10) -0.001(9) 0.083(12)

loop_
_atom_type_symbol
_atom_type_description
_atom_type_scat_dispersion_real
_atom_type_scat_dispersion_imag
_atom_type_scat_source
C C 0.0030 0.0020 'International Tables Vol C Tables 4.2.6.8 and 6.1.1.4'
H H 0.0000 0.0000 'International Tables Vol C Tables 4.2.6.8 and 6.1.1.4'
O O 0.0100 0.0060 'International Tables Vol C Tables 4.2.6.8 and 6.1.1.4'
Co Co 0.3490 0.9510 'International Tables Vol C Tables 4.2.6.8 and 6.1.1.4'
I I -0.4630 1.7730 'International Tables Vol C Tables 4.2.6.8 and 6.1.1.4'

loop_
_geom_angle_atom_site_label_1
_geom_angle_atom_site_label_2
_geom_angle_atom_site_label_3
_geom_angle
_geom_angle_site_symmetry_1
_geom_angle_site_symmetry_3
O1 Co1 O2 171.4(3) 1_554 15_554
O1 Co1 O3 100.4(3) 1_554 .
O2 Co1 O3 84.5(3) 15_554 .
O1 Co1 O3 90.9(3) 1_554 15_554
O2 Co1 O3 83.4(3) 15_554 15_554
O3 Co1 O3 166.7(3) . 15_554
O1 Co1 I3A 91.2(4) 1_554 .
O2 Co1 I3A 95.7(4) 15_554 .
O3 Co1 I3A 92.0(4) . .
O3 Co1 I3A 94.6(4) 15_554 .
O1 Co1 O2 93.4(3) 1_554 8_554
O2 Co1 O2 79.39(8) 15_554 8_554
O3 Co1 O2 90.0(3) . 8_554
O3 Co1 O2 82.4(3) 15_554 8_554
I3A Co1 O2 174.5(4) . 8_554
O1 Co1 I2A 89.2(3) 1_554 .
O2 Co1 I2A 97.2(3) 15_554 .
O3 Co1 I2A 97.7(3) . .
O3 Co1 I2A 89.3(3) 15_554 .
I3A Co1 I2A 5.7(4) . .
O2 Co1 I2A 171.3(3) 8_554 .
C5 O1 Co1 124.5(7) . 1_556
C2 O3 Co1 130.0(8) . .
C2 O3 Co1 119.3(7) . 8
Co1 O3 Co1 95.8(3) . 8
C5 O2 Co1 125.8(7) . 8
C5 O2 Co1 134.4(7) . 15
Co1 O2 Co1 93.3(3) 8 15
C2 C1 C2 123.4(16) 5 .
C2 C1 I1 116.3(9) 5 .
C2 C1 I1 116.3(9) . .
C2 C1 H1A 118.3 5 .
C2 C1 H1A 118.3 . .
O3 C2 C1 118.6(11) . .
O3 C2 C3 123.5(10) . .
C1 C2 C3 117.8(11) . .
C4 C3 C2 116.7(12) . .
C4 C3 C5 119.5(12) . .
C2 C3 C5 123.6(10) . .
C3 C4 C3 127.6(17) 5 .
C3 C4 H4A 116.2 5 .
C3 C4 H4A 116.2 . .
O1 C5 O2 120.9(10) . .
O1 C5 C3 118.1(10) . .
O2 C5 C3 121.0(10) . .
I3A I2A I3B 96.8(11) . .
I3A I2A I2B 96.4(12) . .
I3B I2A I2B 112.6(7) . .
I3A I2A Co1 15.4(10) . .
I3B I2A Co1 105.4(5) . .
I2B I2A Co1 104.2(5) . .
I2A I2B I2A 176.9(9) . 5
I2A I2B I3A 14.9(2) . .
I2A I2B I3A 162.8(8) 5 .
I2A I3A Co1 158.8(14) . .
I2A I3A I3B 67.1(10) . .
Co1 I3A I3B 123.5(7) . .
I2A I3A I2B 68.7(11) . .
Co1 I3A I2B 121.0(6) . .
I3B I3A I2B 101.8(7) . .
I2A I3B I3A 16.1(3) . .

loop_
_geom_bond_atom_site_label_1
_geom_bond_atom_site_label_2
_geom_bond_distance
_geom_bond_site_symmetry_2
Co1 O1 2.018(8) 1_554
Co1 O2 2.063(8) 15_554
Co1 O3 2.065(8) .
Co1 O3 2.064(8) 15_554
Co1 I3A 2.128(14) .
Co1 O2 2.149(8) 8_554
Co1 I2A 2.884(10) .
O1 C5 1.284(14) .
O1 Co1 2.018(8) 1_556
O3 C2 1.317(14) .
O3 Co1 2.064(8) 8
O2 C5 1.262(13) .
O2 Co1 2.063(8) 8
O2 Co1 2.149(8) 15
C1 C2 1.399(14) 5
C1 C2 1.399(14) .
C1 I1 2.111(19) .
C1 H1A 0.9500 .
C2 C3 1.445(16) .
C3 C4 1.360(15) .
C3 C5 1.457(17) .
C4 C3 1.360(15) 5
C4 H4A 0.9500 .
I2A I3A 0.796(12) .
I2A I3B 2.650(19) .
I2A I2B 2.881(8) .
I2B I2A 2.881(8) 5
I2B I3A 3.074(14) .
I3A I3B 2.86(2) .

loop_
_geom_torsion_atom_site_label_1
_geom_torsion_atom_site_label_2
_geom_torsion_atom_site_label_3
_geom_torsion_atom_site_label_4
_geom_torsion
_geom_torsion_site_symmetry_1
_geom_torsion_site_symmetry_4
Co1 O3 C2 C1 92.0(15) . .
Co1 O3 C2 C1 -139.6(13) 8 .
Co1 O3 C2 C3 -91.7(13) . .
Co1 O3 C2 C3 36.7(14) 8 .
C2 C1 C2 O3 173.9(13) 5 .
I1 C1 C2 O3 17.6(19) . .
C2 C1 C2 C3 -3(3) 5 .
I1 C1 C2 C3 -159.0(10) . .
O3 C2 C3 C4 -174.8(12) . .
C1 C2 C3 C4 2(2) . .
O3 C2 C3 C5 -0.5(18) . .
C1 C2 C3 C5 175.8(14) . .
C2 C3 C4 C3 -1(3) . 5
C5 C3 C4 C3 -175.3(13) . 5
Co1 O1 C5 O2 -24.4(15) 1_556 .
Co1 O1 C5 C3 153.1(8) 1_556 .
Co1 O2 C5 O1 150.9(8) 8 .
Co1 O2 C5 O1 7.1(17) 15 .
Co1 O2 C5 C3 -26.4(15) 8 .
Co1 O2 C5 C3 -170.3(7) 15 .
C4 C3 C5 O1 -9.6(17) . .
C2 C3 C5 O1 176.4(11) . .
C4 C3 C5 O2 167.9(13) . .
C2 C3 C5 O2 -6.2(17) . .
I3B I2A I3A Co1 -125(4) . .
I2B I2A I3A Co1 121(4) . .
I2B I2A I3A I3B -113.8(8) . .
Co1 I2A I3A I3B 125(4) . .
I3B I2A I3A I2B 113.8(8) . .
Co1 I2A I3A I2B -121(4) . .
